data_7044080
loop_
_publ_author_name
'B\"uy\"ukyazi, Mehtap'
'Yu, Pengmei'
'Fischer, Thomas'
'Coll, Mariona'
'Mathur, Sanjay'

_publ_section_title
;
 Cobalt(II)heteroarylalkenolate precursor for homogeneous Co3O4 coatings
 by atomic layer deposition
;
_journal_name_full 'Dalton Trans.'
_journal_paper_doi 10.1039/C7DT02757E
_journal_year 2017
_chemical_formula_moiety 'C16 H14 Co F6 N2 O4'
_chemical_formula_sum 'C16 H14 Co F6 N2 O4'
_chemical_formula_weight 471.22
_chemical_name_systematic
; 
 ? 
;
_space_group_IT_number 14
_symmetry_cell_setting monoclinic
_symmetry_space_group_name_Hall '-P 2ybc'
_symmetry_space_group_name_H-M 'P 1 21/c 1'
_atom_sites_solution_hydrogens geom
_atom_sites_solution_primary direct
_atom_sites_solution_secondary difmap
_audit_creation_method SHELXL-97
_audit_update_record
;
2017-03-03 deposited with the CCDC.
2017-09-01 downloaded from the CCDC.
;
_cell_angle_alpha 90.00
_cell_angle_beta 97.20
_cell_angle_gamma 90.00
_cell_formula_units_Z 4
_cell_length_a 8.500
_cell_length_b 11.800
_cell_length_c 19.500
_cell_measurement_reflns_used 8175
_cell_measurement_temperature 293(2)
_cell_measurement_theta_max 26.74
_cell_measurement_theta_min 2.02
_cell_volume 1940.428
_computing_cell_refinement 'X-Area (Stoe & CIE, 2001)'
_computing_data_collection 'X-Area (Stoe & CIE, 2001)'
_computing_data_reduction 'X-Area (Stoe & CIE, 2001)'
_computing_structure_refinement 'SHELXL-97 (Sheldrick, 1997)'
_computing_structure_solution 'SHELXS-97 (Sheldrick, 1990)'
_diffrn_ambient_temperature 293(2)
_diffrn_detector_area_resol_mean 'not measured'
_diffrn_measured_fraction_theta_full 0.987
_diffrn_measured_fraction_theta_max 0.987
_diffrn_measurement_device_type 'IPDS II'
_diffrn_measurement_method '\w and \f scans'
_diffrn_radiation_monochromator graphite
_diffrn_radiation_source 'fine-focus sealed tube'
_diffrn_radiation_type MoK\a
_diffrn_radiation_wavelength 0.71073
_diffrn_reflns_av_R_equivalents 0.0738
_diffrn_reflns_av_sigmaI/netI 0.0470
_diffrn_reflns_limit_h_max 10
_diffrn_reflns_limit_h_min -10
_diffrn_reflns_limit_k_max 14
_diffrn_reflns_limit_k_min -13
_diffrn_reflns_limit_l_max 24
_diffrn_reflns_limit_l_min -24
_diffrn_reflns_number 17769
_diffrn_reflns_theta_full 26.74
_diffrn_reflns_theta_max 26.74
_diffrn_reflns_theta_min 2.02
_diffrn_standards_decay_% 'not measured'
_diffrn_standards_interval_count 'not measured'
_diffrn_standards_interval_time 'not measured'
_diffrn_standards_number 'not measured'
_exptl_absorpt_coefficient_mu 0.965
_exptl_absorpt_correction_T_max 0.9256
_exptl_absorpt_correction_T_min 0.7904
_exptl_absorpt_correction_type numerical
_exptl_absorpt_process_details
;
The absorption correlation (X-RED; Stoe & Cie, 2001)
was performed after optimizing the crystal shape 
using X-SHAPE (Stoe & Cie, 1999)
;
_exptl_crystal_colour red
_exptl_crystal_density_diffrn 1.613
_exptl_crystal_density_meas ?
_exptl_crystal_density_method 'not measured'
_exptl_crystal_description plate
_exptl_crystal_F_000 948
_exptl_crystal_size_max 0.3
_exptl_crystal_size_mid 0.2
_exptl_crystal_size_min 0.1
_refine_diff_density_max 0.442
_refine_diff_density_min -0.295
_refine_diff_density_rms 0.050
_refine_ls_extinction_coef 'not measured'
_refine_ls_extinction_method none
_refine_ls_goodness_of_fit_ref 1.027
_refine_ls_hydrogen_treatment mixed
_refine_ls_matrix_type full
_refine_ls_number_parameters 266
_refine_ls_number_reflns 4075
_refine_ls_number_restraints 0
_refine_ls_restrained_S_all 1.027
_refine_ls_R_factor_all 0.0801
_refine_ls_R_factor_gt 0.0421
_refine_ls_shift/su_max 0.000
_refine_ls_shift/su_mean 0.000
_refine_ls_structure_factor_coef Fsqd
_refine_ls_weighting_details 'calc w=1/[\s^2^(Fo^2^)+(0.0591P)^2^+0.0664P] where P=(Fo^2^+2Fc^2^)/3'
_refine_ls_weighting_scheme calc
_refine_ls_wR_factor_gt 0.1033
_refine_ls_wR_factor_ref 0.1222
_reflns_number_gt 2521
_reflns_number_total 4075
_reflns_threshold_expression >2sigma(I)
_cod_data_source_file c7dt02757e2.cif
_cod_data_source_block CoDMOX
_cod_depositor_comments
;
The following automatic conversions were performed:

'_exptl_crystal_density_meas' value 'not measured' was changed to '?'
- the value is perceived as not measured.

Automatic conversion script
Id: cif_fix_values 4973 2017-02-22 13:04:09Z antanas 
;
_cod_original_cell_volume 1940.4
_cod_original_sg_symbol_H-M 'P 21/c'
_cod_database_code 7044080

loop_
_symmetry_equiv_pos_as_xyz
'x, y, z'
'-x, y+1/2, -z+1/2'
'-x, -y, -z'
'x, -y-1/2, z-1/2'

loop_
_atom_site_label
_atom_site_type_symbol
_atom_site_fract_x
_atom_site_fract_y
_atom_site_fract_z
_atom_site_U_iso_or_equiv
_atom_site_adp_type
_atom_site_occupancy
_atom_site_symmetry_multiplicity
_atom_site_calc_flag
_atom_site_refinement_flags
Co1 Co -0.00274(5) 0.07858(4) 0.23581(2) 0.05753(16) Uani 1 1 d .
F1 F -0.5331(4) 0.0744(4) 0.0667(2) 0.185(2) Uani 1 1 d .
F2 F -0.4452(3) 0.2305(3) 0.1075(2) 0.1402(13) Uani 1 1 d .
F3 F -0.5419(3) 0.1161(3) 0.1694(2) 0.1369(12) Uani 1 1 d .
F4 F 0.3103(4) -0.0460(3) 0.43079(14) 0.1133(9) Uani 1 1 d .
F5 F 0.1299(3) 0.0446(3) 0.47117(12) 0.1061(9) Uani 1 1 d .
F6 F 0.3588(4) 0.1182(3) 0.47245(14) 0.1372(13) Uani 1 1 d .
O1 O -0.2213(3) 0.1092(2) 0.19804(12) 0.0664(6) Uani 1 1 d .
O2 O -0.0282(3) -0.1339(2) 0.06986(12) 0.0707(6) Uani 1 1 d .
O3 O 0.0811(3) 0.0503(2) 0.33079(12) 0.0666(6) Uani 1 1 d .
O4 O 0.3184(3) 0.33978(19) 0.26033(12) 0.0628(6) Uani 1 1 d .
N1 N 0.0220(3) -0.0466(2) 0.17025(14) 0.0567(6) Uani 1 1 d .
N2 N 0.1311(3) 0.2144(2) 0.22721(12) 0.0541(6) Uani 1 1 d .
C1 C -0.4513(5) 0.1209(4) 0.1189(3) 0.0838(12) Uani 1 1 d .
C2 C -0.2890(4) 0.0704(3) 0.13966(19) 0.0639(9) Uani 1 1 d .
C3 C -0.2309(4) -0.0049(3) 0.09753(19) 0.0662(9) Uani 1 1 d .
H3 H -0.2913 -0.0227 0.0558 0.079 Uiso 1 1 calc R
C4 C -0.0806(4) -0.0584(3) 0.11412(18) 0.0604(8) Uani 1 1 d .
C5 C 0.1184(4) -0.1731(3) 0.1022(2) 0.0685(9) Uani 1 1 d .
C6 C 0.2047(6) -0.2573(4) 0.0635(2) 0.1007(15) Uani 1 1 d .
H6A H 0.2290 -0.2240 0.0212 0.151 Uiso 1 1 calc R
H6B H 0.1393 -0.3230 0.0533 0.151 Uiso 1 1 calc R
H6C H 0.3013 -0.2791 0.0913 0.151 Uiso 1 1 calc R
C7 C 0.1481(4) -0.1209(3) 0.16248(18) 0.0609(8) Uani 1 1 d .
C8 C 0.2843(4) -0.1318(4) 0.2187(2) 0.0825(11) Uani 1 1 d .
H8A H 0.2469 -0.1615 0.2595 0.124 Uiso 1 1 calc R
H8B H 0.3311 -0.0587 0.2286 0.124 Uiso 1 1 calc R
H8C H 0.3621 -0.1822 0.2039 0.124 Uiso 1 1 calc R
C9 C 0.2508(5) 0.0578(4) 0.4350(2) 0.0748(10) Uani 1 1 d .
C10 C 0.1981(4) 0.1064(3) 0.36428(16) 0.0565(8) Uani 1 1 d .
C11 C 0.2753(4) 0.1979(3) 0.34394(17) 0.0628(8) Uani 1 1 d .
H11 H 0.3562 0.2295 0.3745 0.075 Uiso 1 1 calc R
C12 C 0.2379(4) 0.2478(3) 0.27767(16) 0.0545(7) Uani 1 1 d .
C13 C 0.2565(4) 0.3661(3) 0.19330(18) 0.0605(8) Uani 1 1 d .
C14 C 0.1427(4) 0.2908(3) 0.17282(16) 0.0593(8) Uani 1 1 d .
C15 C 0.3275(5) 0.4638(4) 0.1602(2) 0.0813(11) Uani 1 1 d .
H15A H 0.3438 0.5253 0.1925 0.122 Uiso 1 1 calc R
H15B H 0.2573 0.4877 0.1204 0.122 Uiso 1 1 calc R
H15C H 0.4274 0.4416 0.1462 0.122 Uiso 1 1 calc R
C16 C 0.0390(5) 0.2786(4) 0.1060(2) 0.0881(12) Uani 1 1 d .
H16A H -0.0699 0.2764 0.1142 0.132 Uiso 1 1 calc R
H16B H 0.0649 0.2096 0.0838 0.132 Uiso 1 1 calc R
H16C H 0.0551 0.3418 0.0767 0.132 Uiso 1 1 calc R

loop_
_atom_site_aniso_label
_atom_site_aniso_U_11
_atom_site_aniso_U_22
_atom_site_aniso_U_33
_atom_site_aniso_U_23
_atom_site_aniso_U_13
_atom_site_aniso_U_12
Co1 0.0563(2) 0.0624(3) 0.0515(3) -0.0027(2) -0.00274(17) -0.0047(2)
F1 0.098(2) 0.233(4) 0.199(4) -0.115(3) -0.084(2) 0.077(2)
F2 0.102(2) 0.104(2) 0.207(4) 0.048(2) -0.006(2) 0.0311(17)
F3 0.0733(16) 0.174(3) 0.168(3) 0.030(2) 0.0324(19) 0.0319(18)
F4 0.134(2) 0.115(2) 0.0889(18) 0.0306(16) 0.0061(16) 0.0395(18)
F5 0.115(2) 0.148(2) 0.0591(14) 0.0132(14) 0.0254(13) 0.0012(17)
F6 0.159(3) 0.160(3) 0.0760(17) 0.0354(18) -0.0500(17) -0.071(2)
O1 0.0587(13) 0.0740(16) 0.0642(15) -0.0097(12) -0.0014(11) 0.0029(11)
O2 0.0700(14) 0.0769(15) 0.0615(15) -0.0150(13) -0.0066(11) 0.0119(12)
O3 0.0720(14) 0.0735(16) 0.0520(13) 0.0048(11) -0.0009(11) -0.0138(12)
O4 0.0585(12) 0.0684(15) 0.0602(14) 0.0050(11) 0.0024(10) -0.0109(11)
N1 0.0527(14) 0.0584(16) 0.0563(15) 0.0019(12) -0.0040(12) 0.0003(12)
N2 0.0583(15) 0.0598(15) 0.0427(13) -0.0004(12) 0.0005(11) -0.0016(12)
C1 0.062(2) 0.085(3) 0.100(3) -0.008(2) -0.005(2) 0.008(2)
C2 0.0534(17) 0.068(2) 0.067(2) -0.0001(18) -0.0033(15) 0.0000(16)
C3 0.0582(19) 0.073(2) 0.063(2) -0.0072(18) -0.0130(16) 0.0017(16)
C4 0.0603(18) 0.059(2) 0.059(2) -0.0045(15) -0.0040(15) 0.0004(15)
C5 0.064(2) 0.070(2) 0.070(2) -0.0052(18) -0.0008(17) 0.0111(17)
C6 0.096(3) 0.103(3) 0.101(3) -0.025(3) 0.008(3) 0.030(3)
C7 0.0563(18) 0.0600(19) 0.064(2) 0.0061(17) -0.0029(15) 0.0045(15)
C8 0.066(2) 0.086(3) 0.089(3) 0.002(2) -0.014(2) 0.009(2)
C9 0.079(2) 0.087(3) 0.057(2) 0.0056(19) 0.0011(18) -0.004(2)
C10 0.0565(17) 0.067(2) 0.0452(17) 0.0017(14) 0.0037(14) -0.0018(15)
C11 0.0591(18) 0.073(2) 0.0534(18) 0.0021(17) -0.0041(15) -0.0062(16)
C12 0.0518(16) 0.0580(18) 0.0533(18) -0.0022(15) 0.0050(13) -0.0043(14)
C13 0.0605(18) 0.064(2) 0.0569(19) 0.0091(16) 0.0077(15) 0.0024(16)
C14 0.0644(19) 0.0611(19) 0.0514(18) 0.0052(15) 0.0041(15) 0.0011(16)
C15 0.087(3) 0.081(3) 0.077(3) 0.015(2) 0.016(2) -0.010(2)
C16 0.100(3) 0.098(3) 0.059(2) 0.012(2) -0.015(2) -0.016(2)

loop_
_atom_type_symbol
_atom_type_description
_atom_type_scat_dispersion_real
_atom_type_scat_dispersion_imag
_atom_type_scat_source
C C 0.0033 0.0016 'International Tables Vol C Tables 4.2.6.8 and 6.1.1.4'
H H 0.0000 0.0000 'International Tables Vol C Tables 4.2.6.8 and 6.1.1.4'
Co Co 0.3494 0.9721 'International Tables Vol C Tables 4.2.6.8 and 6.1.1.4'
F F 0.0171 0.0103 'International Tables Vol C Tables 4.2.6.8 and 6.1.1.4'
N N 0.0061 0.0033 'International Tables Vol C Tables 4.2.6.8 and 6.1.1.4'
O O 0.0106 0.0060 'International Tables Vol C Tables 4.2.6.8 and 6.1.1.4'

loop_
_geom_angle_atom_site_label_1
_geom_angle_atom_site_label_2
_geom_angle_atom_site_label_3
_geom_angle
O3 Co1 O1 128.06(10)
O3 Co1 N1 115.75(11)
O1 Co1 N1 93.87(10)
O3 Co1 N2 94.25(10)
O1 Co1 N2 110.40(11)
N1 Co1 N2 116.04(10)
C2 O1 Co1 124.5(2)
C4 O2 C5 106.0(3)
C10 O3 Co1 124.2(2)
C12 O4 C13 105.9(2)
C4 N1 C7 106.2(3)
C4 N1 Co1 120.1(2)
C7 N1 Co1 132.6(2)
C12 N2 C14 105.5(3)
C12 N2 Co1 121.9(2)
C14 N2 Co1 132.6(2)
F1 C1 F2 108.4(5)
F1 C1 F3 105.3(4)
F2 C1 F3 102.0(4)
F1 C1 C2 115.5(4)
F2 C1 C2 112.3(4)
F3 C1 C2 112.4(4)
O1 C2 C3 127.9(3)
O1 C2 C1 112.8(3)
C3 C2 C1 119.3(3)
C2 C3 C4 122.8(3)
C2 C3 H3 118.6
C4 C3 H3 118.6
N1 C4 O2 111.2(3)
N1 C4 C3 128.5(3)
O2 C4 C3 120.3(3)
C7 C5 O2 107.8(3)
C7 C5 C6 135.0(4)
O2 C5 C6 117.2(3)
C5 C6 H6A 109.5
C5 C6 H6B 109.5
H6A C6 H6B 109.5
C5 C6 H6C 109.5
H6A C6 H6C 109.5
H6B C6 H6C 109.5
C5 C7 N1 108.8(3)
C5 C7 C8 130.9(3)
N1 C7 C8 120.3(3)
C7 C8 H8A 109.5
C7 C8 H8B 109.5
H8A C8 H8B 109.5
C7 C8 H8C 109.5
H8A C8 H8C 109.5
H8B C8 H8C 109.5
F6 C9 F5 107.6(4)
F6 C9 F4 106.9(4)
F5 C9 F4 104.5(3)
F6 C9 C10 114.2(3)
F5 C9 C10 111.7(3)
F4 C9 C10 111.4(3)
O3 C10 C11 129.0(3)
O3 C10 C9 112.8(3)
C11 C10 C9 118.2(3)
C10 C11 C12 122.6(3)
C10 C11 H11 118.7
C12 C11 H11 118.7
N2 C12 O4 112.2(3)
N2 C12 C11 127.8(3)
O4 C12 C11 120.0(3)
C14 C13 O4 107.9(3)
C14 C13 C15 134.7(3)
O4 C13 C15 117.3(3)
C13 C14 N2 108.5(3)
C13 C14 C16 130.8(3)
N2 C14 C16 120.7(3)
C13 C15 H15A 109.5
C13 C15 H15B 109.5
H15A C15 H15B 109.5
C13 C15 H15C 109.5
H15A C15 H15C 109.5
H15B C15 H15C 109.5
C14 C16 H16A 109.5
C14 C16 H16B 109.5
H16A C16 H16B 109.5
C14 C16 H16C 109.5
H16A C16 H16C 109.5
H16B C16 H16C 109.5

loop_
_geom_bond_atom_site_label_1
_geom_bond_atom_site_label_2
_geom_bond_distance
Co1 O3 1.928(2)
Co1 O1 1.944(2)
Co1 N1 1.982(3)
Co1 N2 1.985(3)
F1 C1 1.282(5)
F2 C1 1.315(5)
F3 C1 1.325(5)
F4 C9 1.331(5)
F5 C9 1.327(4)
F6 C9 1.310(5)
O1 C2 1.293(4)
O2 C4 1.354(4)
O2 C5 1.402(4)
O3 C10 1.300(4)
O4 C12 1.349(4)
O4 C13 1.382(4)
N1 C4 1.319(4)
N1 C7 1.407(4)
N2 C12 1.313(4)
N2 C14 1.404(4)
C1 C2 1.511(5)
C2 C3 1.345(5)
C3 C4 1.426(5)
C3 H3 0.9300
C5 C7 1.323(5)
C5 C6 1.495(5)
C6 H6A 0.9600
C6 H6B 0.9600
C6 H6C 0.9600
C7 C8 1.496(5)
C8 H8A 0.9600
C8 H8B 0.9600
C8 H8C 0.9600
C9 C10 1.509(5)
C10 C11 1.349(5)
C11 C12 1.419(4)
C11 H11 0.9300
C13 C14 1.338(5)
C13 C15 1.486(5)
C14 C16 1.486(5)
C15 H15A 0.9600
C15 H15B 0.9600
C15 H15C 0.9600
C16 H16A 0.9600
C16 H16B 0.9600
C16 H16C 0.9600

loop_
_geom_torsion_atom_site_label_1
_geom_torsion_atom_site_label_2
_geom_torsion_atom_site_label_3
_geom_torsion_atom_site_label_4
_geom_torsion
O3 Co1 O1 C2 -141.1(3)
N1 Co1 O1 C2 -13.8(3)
N2 Co1 O1 C2 105.8(3)
O1 Co1 O3 C10 -126.1(3)
N1 Co1 O3 C10 115.7(3)
N2 Co1 O3 C10 -6.0(3)
O3 Co1 N1 C4 151.9(2)
O1 Co1 N1 C4 16.0(3)
N2 Co1 N1 C4 -99.0(3)
O3 Co1 N1 C7 -41.9(3)
O1 Co1 N1 C7 -177.8(3)
N2 Co1 N1 C7 67.2(3)
O3 Co1 N2 C12 3.6(3)
O1 Co1 N2 C12 137.0(2)
N1 Co1 N2 C12 -117.8(2)
O3 Co1 N2 C14 -178.5(3)
O1 Co1 N2 C14 -45.1(3)
N1 Co1 N2 C14 60.1(3)
Co1 O1 C2 C3 6.8(5)
Co1 O1 C2 C1 -172.0(3)
F1 C1 C2 O1 -170.7(4)
F2 C1 C2 O1 64.4(5)
F3 C1 C2 O1 -49.8(5)
F1 C1 C2 C3 10.4(7)
F2 C1 C2 C3 -114.5(4)
F3 C1 C2 C3 131.2(4)
O1 C2 C3 C4 2.8(6)
C1 C2 C3 C4 -178.4(4)
C7 N1 C4 O2 -1.1(4)
Co1 N1 C4 O2 168.3(2)
C7 N1 C4 C3 177.8(3)
Co1 N1 C4 C3 -12.7(5)
C5 O2 C4 N1 1.0(4)
C5 O2 C4 C3 -178.0(3)
C2 C3 C4 N1 0.9(6)
C2 C3 C4 O2 179.8(3)
C4 O2 C5 C7 -0.4(4)
C4 O2 C5 C6 -179.2(3)
O2 C5 C7 N1 -0.3(4)
C6 C5 C7 N1 178.1(4)
O2 C5 C7 C8 178.4(4)
C6 C5 C7 C8 -3.2(8)
C4 N1 C7 C5 0.9(4)
Co1 N1 C7 C5 -166.7(3)
C4 N1 C7 C8 -177.9(3)
Co1 N1 C7 C8 14.5(5)
Co1 O3 C10 C11 5.8(5)
Co1 O3 C10 C9 -173.5(2)
F6 C9 C10 O3 -174.2(4)
F5 C9 C10 O3 -51.8(4)
F4 C9 C10 O3 64.7(4)
F6 C9 C10 C11 6.5(5)
F5 C9 C10 C11 128.8(4)
F4 C9 C10 C11 -114.7(4)
O3 C10 C11 C12 -1.2(6)
C9 C10 C11 C12 178.1(3)
C14 N2 C12 O4 -0.2(3)
Co1 N2 C12 O4 178.27(19)
C14 N2 C12 C11 -179.1(3)
Co1 N2 C12 C11 -0.7(5)
C13 O4 C12 N2 0.0(3)
C13 O4 C12 C11 179.0(3)
C10 C11 C12 N2 -1.6(5)
C10 C11 C12 O4 179.5(3)
C12 O4 C13 C14 0.1(4)
C12 O4 C13 C15 -178.5(3)
O4 C13 C14 N2 -0.2(4)
C15 C13 C14 N2 178.0(4)
O4 C13 C14 C16 -179.4(4)
C15 C13 C14 C16 -1.2(7)
C12 N2 C14 C13 0.2(4)
Co1 N2 C14 C13 -178.0(2)
C12 N2 C14 C16 179.5(3)
Co1 N2 C14 C16 1.4(5)
